data_7226440
loop_
_publ_author_name
'Li, Yanan'
'Shu, Yuan-jie'
'Wang, Bozhou'
'Zhang, Shengyong'
'Zhai, Lian-jie'

_publ_section_title
;
 Synthesis, structure and properties of neutral energetic materials based
 on N-functionalization of 3,6-dinitropyrazolo[4,3-c]pyrazole
;
_journal_name_full 'RSC Adv.'
_journal_paper_doi 10.1039/C6RA19556C
_journal_year 2016
_chemical_formula_moiety C4H6N6O6
_chemical_formula_sum 'C4 H6 N6 O6'
_chemical_formula_weight 234.15
_chemical_melting_point ?
_chemical_name_systematic
; 
 3,6-dinitropyrazolo[4,3-c]-pyrazole 
;
_space_group_IT_number 2
_symmetry_cell_setting triclinic
_symmetry_space_group_name_Hall '-P 1'
_symmetry_space_group_name_H-M 'P -1'
_atom_sites_solution_hydrogens geom
_atom_sites_solution_primary direct
_atom_sites_solution_secondary difmap
_audit_creation_method SHELXL-97
_audit_update_record
;
2016-06-27 deposited with the CCDC.
2016-08-31 downloaded from the CCDC.
;
_cell_angle_alpha 100.110(4)
_cell_angle_beta 97.281(4)
_cell_angle_gamma 100.102(4)
_cell_formula_units_Z 2
_cell_length_a 5.0574(14)
_cell_length_b 9.395(3)
_cell_length_c 9.872(3)
_cell_measurement_reflns_used 1752
_cell_measurement_temperature 296(2)
_cell_measurement_theta_max 28.02
_cell_measurement_theta_min 2.76
_cell_volume 448.6(2)
_computing_cell_refinement 'Bruker SAINT'
_computing_data_collection 'Bruker APEX2'
_computing_data_reduction 'Bruker SAINT'
_computing_molecular_graphics 'Bruker SHELXTL'
_computing_publication_material 'Bruker SHELXTL'
_computing_structure_refinement 'SHELXL-97 (Sheldrick, 2008)'
_computing_structure_solution 'SHELXS-97 (Sheldrick, 2008)'
_diffrn_ambient_temperature 296(2)
_diffrn_measured_fraction_theta_full 0.990
_diffrn_measured_fraction_theta_max 0.990
_diffrn_measurement_device_type 'Bruker APEX-II CCD'
_diffrn_measurement_method '\f and \w scans'
_diffrn_radiation_monochromator graphite
_diffrn_radiation_source 'fine-focus sealed tube'
_diffrn_radiation_type MoK\a
_diffrn_radiation_wavelength 0.71073
_diffrn_reflns_av_R_equivalents 0.0143
_diffrn_reflns_av_sigmaI/netI 0.0311
_diffrn_reflns_limit_h_max 5
_diffrn_reflns_limit_h_min -6
_diffrn_reflns_limit_k_max 11
_diffrn_reflns_limit_k_min -7
_diffrn_reflns_limit_l_max 11
_diffrn_reflns_limit_l_min -11
_diffrn_reflns_number 2225
_diffrn_reflns_theta_full 25.09
_diffrn_reflns_theta_max 25.09
_diffrn_reflns_theta_min 2.12
_exptl_absorpt_coefficient_mu 0.162
_exptl_absorpt_correction_T_max 0.9603
_exptl_absorpt_correction_T_min 0.9429
_exptl_absorpt_correction_type none
_exptl_absorpt_process_details SADABS(Sheldrick,1997)
_exptl_crystal_colour yellow
_exptl_crystal_density_diffrn 1.734
_exptl_crystal_density_meas 0
_exptl_crystal_density_method 'not measured'
_exptl_crystal_description block
_exptl_crystal_F_000 240
_exptl_crystal_size_max 0.37
_exptl_crystal_size_mid 0.30
_exptl_crystal_size_min 0.25
_refine_diff_density_max 0.234
_refine_diff_density_min -0.181
_refine_diff_density_rms 0.053
_refine_ls_extinction_coef 0.105(9)
_refine_ls_extinction_expression Fc^*^=kFc[1+0.001xFc^2^\l^3^/sin(2\q)]^-1/4^
_refine_ls_extinction_method SHELXL
_refine_ls_goodness_of_fit_ref 1.051
_refine_ls_hydrogen_treatment mixed
_refine_ls_matrix_type full
_refine_ls_number_parameters 162
_refine_ls_number_reflns 1579
_refine_ls_number_restraints 4
_refine_ls_restrained_S_all 1.049
_refine_ls_R_factor_all 0.0407
_refine_ls_R_factor_gt 0.0380
_refine_ls_shift/su_max 0.000
_refine_ls_shift/su_mean 0.000
_refine_ls_structure_factor_coef Fsqd
_refine_ls_weighting_details 'calc w=1/[\s^2^(Fo^2^)+(0.0200P)^2^+0.3601P] where P=(Fo^2^+2Fc^2^)/3'
_refine_ls_weighting_scheme calc
_refine_ls_wR_factor_gt 0.0974
_refine_ls_wR_factor_ref 0.0991
_reflns_number_gt 1445
_reflns_number_total 1579
_reflns_threshold_expression >2sigma(I)
_cod_data_source_file c6ra19556c2.cif
_cod_data_source_block xb7189_0m
_cod_depositor_comments
;
The following automatic conversions were performed:

'_chemical_melting_point' value 'none' was changed to '?' - the value
is undefined or not given.

'_symmetry_cell_setting' value 'Triclinic' changed to 'triclinic'
according to
/usr/data/users/saulius/crontab/automatic-downloads/rss-feeds/RSC/lib/dictionaries/cif_core.dic
dictionary named 'cif_core.dic' version 2.4.2 from 2011-04-26.

Automatic conversion script
Id: cif_fix_values 4268 2015-11-12 08:31:59Z antanas 
;
_cod_original_sg_symbol_H-M P-1
_cod_database_code 7226440

loop_
_symmetry_equiv_pos_as_xyz
'x, y, z'
'-x, -y, -z'

loop_
_atom_site_label
_atom_site_type_symbol
_atom_site_fract_x
_atom_site_fract_y
_atom_site_fract_z
_atom_site_U_iso_or_equiv
_atom_site_adp_type
_atom_site_occupancy
_atom_site_symmetry_multiplicity
_atom_site_calc_flag
_atom_site_refinement_flags
O6 O 0.3566(4) 0.13907(19) 0.8617(2) 0.0639(5) Uani 1 1 d D
N5 N 0.2729(4) 0.52399(19) 0.85306(19) 0.0449(5) Uani 1 1 d .
O3 O 0.0894(4) 0.63616(17) 0.45435(19) 0.0611(5) Uani 1 1 d .
O1 O 0.0633(4) 0.85727(18) 0.9378(2) 0.0633(5) Uani 1 1 d .
O4 O 0.3764(4) 0.69475(18) 0.3192(2) 0.0633(5) Uani 1 1 d .
N4 N 0.2777(4) 0.97173(19) 0.35581(19) 0.0443(5) Uani 1 1 d .
O5 O 0.3246(5) 0.3675(2) 0.3444(2) 0.0688(6) Uani 1 1 d D
N2 N 0.2130(4) 0.72430(19) 0.39503(19) 0.0448(5) Uani 1 1 d .
N6 N 0.1935(4) 0.40338(18) 0.90548(19) 0.0435(5) Uani 1 1 d .
H6 H 0.2465 0.3214 0.8842 0.052 Uiso 1 1 calc R
N1 N 0.1847(4) 0.7691(2) 0.8781(2) 0.0493(5) Uani 1 1 d .
O2 O 0.3314(4) 0.79712(19) 0.7933(2) 0.0689(6) Uani 1 1 d .
N3 N 0.1869(4) 1.09570(18) 0.40087(19) 0.0429(5) Uani 1 1 d .
H3 H 0.2329 1.1781 0.3751 0.052 Uiso 1 1 calc R
C13 C 0.1581(4) 0.8707(2) 0.4195(2) 0.0403(5) Uani 1 1 d .
C14 C 0.0181(4) 0.4284(2) 0.9965(2) 0.0398(5) Uani 1 1 d .
C15 C 0.1468(4) 0.6260(2) 0.9115(2) 0.0420(5) Uani 1 1 d .
C16 C 0.0125(4) 1.0724(2) 0.4927(2) 0.0389(5) Uani 1 1 d .
H5A H 0.276(6) 0.440(3) 0.386(3) 0.081(10) Uiso 1 1 d D
H6A H 0.265(6) 0.069(3) 0.882(3) 0.083(11) Uiso 1 1 d D
H5B H 0.452(5) 0.405(3) 0.309(3) 0.079(10) Uiso 1 1 d D
H6B H 0.452(5) 0.109(3) 0.807(3) 0.067(9) Uiso 1 1 d D

loop_
_atom_site_aniso_label
_atom_site_aniso_U_11
_atom_site_aniso_U_22
_atom_site_aniso_U_33
_atom_site_aniso_U_23
_atom_site_aniso_U_13
_atom_site_aniso_U_12
O6 0.0809(13) 0.0373(9) 0.0893(14) 0.0197(9) 0.0485(11) 0.0223(9)
N5 0.0541(11) 0.0345(9) 0.0522(11) 0.0128(8) 0.0173(9) 0.0152(8)
O3 0.0817(13) 0.0368(9) 0.0793(12) 0.0236(8) 0.0403(10) 0.0195(8)
O1 0.0854(13) 0.0388(9) 0.0843(13) 0.0219(8) 0.0451(10) 0.0298(9)
O4 0.0816(13) 0.0438(9) 0.0805(12) 0.0182(8) 0.0450(10) 0.0267(9)
N4 0.0533(11) 0.0339(9) 0.0513(11) 0.0126(8) 0.0154(9) 0.0146(8)
O5 0.0895(15) 0.0380(9) 0.1000(15) 0.0271(10) 0.0587(12) 0.0252(9)
N2 0.0550(11) 0.0332(9) 0.0509(11) 0.0107(8) 0.0165(9) 0.0140(8)
N6 0.0534(11) 0.0301(9) 0.0533(11) 0.0108(8) 0.0158(9) 0.0176(8)
N1 0.0624(12) 0.0354(10) 0.0590(12) 0.0158(9) 0.0241(10) 0.0175(9)
O2 0.0946(14) 0.0481(10) 0.0861(13) 0.0307(9) 0.0555(12) 0.0273(9)
N3 0.0537(11) 0.0297(9) 0.0518(11) 0.0157(8) 0.0166(9) 0.0123(8)
C13 0.0480(12) 0.0310(10) 0.0453(12) 0.0105(9) 0.0099(9) 0.0124(9)
C14 0.0462(12) 0.0307(10) 0.0446(11) 0.0080(8) 0.0078(9) 0.0125(8)
C15 0.0502(13) 0.0317(10) 0.0486(12) 0.0117(9) 0.0131(10) 0.0134(9)
C16 0.0448(12) 0.0316(10) 0.0434(11) 0.0114(8) 0.0093(9) 0.0105(8)

loop_
_atom_type_symbol
_atom_type_description
_atom_type_scat_dispersion_real
_atom_type_scat_dispersion_imag
_atom_type_scat_source
C C 0.0033 0.0016 'International Tables Vol C Tables 4.2.6.8 and 6.1.1.4'
H H 0.0000 0.0000 'International Tables Vol C Tables 4.2.6.8 and 6.1.1.4'
N N 0.0061 0.0033 'International Tables Vol C Tables 4.2.6.8 and 6.1.1.4'
O O 0.0106 0.0060 'International Tables Vol C Tables 4.2.6.8 and 6.1.1.4'

loop_
_geom_angle_atom_site_label_1
_geom_angle_atom_site_label_2
_geom_angle_atom_site_label_3
_geom_angle
_geom_angle_site_symmetry_1
_geom_angle_site_symmetry_3
H6A O6 H6B 109(3) . .
C15 N5 N6 105.91(17) . .
C13 N4 N3 105.67(17) . .
H5A O5 H5B 103(3) . .
O4 N2 O3 124.09(18) . .
O4 N2 C13 119.59(18) . .
O3 N2 C13 116.32(18) . .
N5 N6 C14 111.01(16) . .
N5 N6 H6 124.5 . .
C14 N6 H6 124.5 . .
O2 N1 O1 123.94(19) . .
O2 N1 C15 119.38(18) . .
O1 N1 C15 116.68(18) . .
N4 N3 C16 110.73(16) . .
N4 N3 H3 124.6 . .
C16 N3 H3 124.6 . .
N4 C13 C16 111.81(18) . 2_576
N4 C13 N2 120.11(18) . .
C16 C13 N2 128.08(19) 2_576 .
N6 C14 C14 107.7(2) . 2_567
N6 C14 C15 148.24(19) . 2_567
C14 C14 C15 104.1(2) 2_567 2_567
N5 C15 C14 111.31(18) . 2_567
N5 C15 N1 120.81(19) . .
C14 C15 N1 127.88(19) 2_567 .
N3 C16 C16 107.9(2) . 2_576
N3 C16 C13 148.21(19) . 2_576
C16 C16 C13 103.9(2) 2_576 2_576

loop_
_geom_bond_atom_site_label_1
_geom_bond_atom_site_label_2
_geom_bond_distance
_geom_bond_site_symmetry_2
O6 H6A 0.807(18) .
O6 H6B 0.811(18) .
N5 C15 1.331(3) .
N5 N6 1.346(2) .
O3 N2 1.225(2) .
O1 N1 1.229(2) .
O4 N2 1.219(2) .
N4 C13 1.329(3) .
N4 N3 1.350(2) .
O5 H5A 0.821(18) .
O5 H5B 0.825(18) .
N2 C13 1.436(3) .
N6 C14 1.361(3) .
N6 H6 0.8600 .
N1 O2 1.219(2) .
N1 C15 1.426(3) .
N3 C16 1.361(3) .
N3 H3 0.8600 .
C13 C16 1.404(3) 2_576
C14 C14 1.380(4) 2_567
C14 C15 1.409(3) 2_567
C15 C14 1.409(3) 2_567
C16 C16 1.379(4) 2_576
C16 C13 1.404(3) 2_576

loop_
_geom_torsion_atom_site_label_1
_geom_torsion_atom_site_label_2
_geom_torsion_atom_site_label_3
_geom_torsion_atom_site_label_4
_geom_torsion
_geom_torsion_site_symmetry_4
C15 N5 N6 C14 0.0(2) .
C13 N4 N3 C16 0.3(2) .
N3 N4 C13 C16 -0.1(2) 2_576
N3 N4 C13 N2 -179.53(18) .
O4 N2 C13 N4 2.4(3) .
O3 N2 C13 N4 -178.0(2) .
O4 N2 C13 C16 -177.0(2) 2_576
O3 N2 C13 C16 2.7(3) 2_576
N5 N6 C14 C14 0.0(3) 2_567
N5 N6 C14 C15 179.9(3) 2_567
N6 N5 C15 C14 -0.1(3) 2_567
N6 N5 C15 N1 -179.7(2) .
O2 N1 C15 N5 1.1(3) .
O1 N1 C15 N5 -179.2(2) .
O2 N1 C15 C14 -178.4(2) 2_567
O1 N1 C15 C14 1.3(4) 2_567
N4 N3 C16 C16 -0.4(3) 2_576
N4 N3 C16 C13 -179.8(3) 2_576
